data_2226265
loop_
_publ_author_name
'Li, Hongqi'
'Rathore, R. S.'
'Prakash Kamath, K.'
'Yathirajan, H. S.'
'Narayana, B.'

_publ_section_title
;
 (2<i>E</i>)-1-(1,3-Benzodioxol-5-yl)-3-(2-bromophenyl)prop-2-en-1-one
;
_journal_coeditor_code RZ2432
_journal_issue 6
_journal_name_full 'Acta Crystallographica Section E'
_journal_page_first o1289
_journal_page_last o1290
_journal_paper_doi 10.1107/S1600536810015552
_journal_volume 66
_journal_year 2010
_chemical_formula_iupac 'C16 H11 Br O3'
_chemical_formula_moiety 'C16 H11 Br O3'
_chemical_formula_sum 'C16 H11 Br O3'
_chemical_formula_weight 331.16
_chemical_melting_point_gt 390
_chemical_melting_point_lt 392
_chemical_name_systematic
;
(2<i>E</i>)-1-(1,3-Benzodioxol-5-yl)-3-(2-bromophenyl)prop-2-en-1-one
;
_space_group_IT_number 19
_symmetry_cell_setting orthorhombic
_symmetry_space_group_name_Hall 'P 2ac 2ab'
_symmetry_space_group_name_H-M 'P 21 21 21'
_atom_sites_solution_hydrogens geom
_atom_sites_solution_primary direct
_atom_sites_solution_secondary difmap
_cell_angle_alpha 90.00
_cell_angle_beta 90.00
_cell_angle_gamma 90.00
_cell_formula_units_Z 4
_cell_length_a 5.0434(2)
_cell_length_b 12.9354(4)
_cell_length_c 20.8916(7)
_cell_measurement_reflns_used 7488
_cell_measurement_temperature 296(2)
_cell_measurement_theta_max 25.67
_cell_measurement_theta_min 2.51
_cell_volume 1362.93(8)
_computing_cell_refinement 'SAINT-Plus (Bruker, 2004)'
_computing_data_collection 'SMART (Bruker, 2004)'
_computing_data_reduction 'SAINT-Plus (Bruker, 2004)'
_computing_molecular_graphics 'ORTEP-3 (Farrugia, 1997)'
_computing_publication_material 'SHELXL97 (Sheldrick, 2008)'
_computing_structure_refinement 'SHELXL97 (Sheldrick, 2008)'
_computing_structure_solution 'SHELXS97 (Sheldrick, 2008)'
_diffrn_ambient_temperature 296(2)
_diffrn_measured_fraction_theta_full 1.000
_diffrn_measured_fraction_theta_max 1.000
_diffrn_measurement_device_type 'Bruker SMART APEXII CCD area-detector'
_diffrn_measurement_method '\f and \w'
_diffrn_radiation_monochromator graphite
_diffrn_radiation_source 'fine-focus sealed tube'
_diffrn_radiation_type MoK\a
_diffrn_radiation_wavelength 0.71073
_diffrn_reflns_av_R_equivalents 0.0231
_diffrn_reflns_av_sigmaI/netI 0.0159
_diffrn_reflns_limit_h_max 6
_diffrn_reflns_limit_h_min -6
_diffrn_reflns_limit_k_max 15
_diffrn_reflns_limit_k_min -13
_diffrn_reflns_limit_l_max 25
_diffrn_reflns_limit_l_min -25
_diffrn_reflns_number 17031
_diffrn_reflns_theta_full 26.00
_diffrn_reflns_theta_max 26.00
_diffrn_reflns_theta_min 1.85
_exptl_absorpt_coefficient_mu 3.019
_exptl_absorpt_correction_T_max 0.65311
_exptl_absorpt_correction_T_min 0.57616
_exptl_absorpt_correction_type multi-scan
_exptl_absorpt_process_details '(SADABS; Bruker, 2004)'
_exptl_crystal_colour colorless
_exptl_crystal_density_diffrn 1.614
_exptl_crystal_density_method 'not measured'
_exptl_crystal_description block
_exptl_crystal_F_000 664
_exptl_crystal_size_max 0.528
_exptl_crystal_size_mid 0.189
_exptl_crystal_size_min 0.162
_refine_diff_density_max 0.638
_refine_diff_density_min -0.515
_refine_ls_abs_structure_details 'Flack (1983), 1086 Bijvoet pairs'
_refine_ls_abs_structure_Flack 0.595(13)
_refine_ls_extinction_method none
_refine_ls_goodness_of_fit_ref 1.058
_refine_ls_hydrogen_treatment constr
_refine_ls_matrix_type full
_refine_ls_number_parameters 182
_refine_ls_number_reflns 2674
_refine_ls_number_restraints 0
_refine_ls_restrained_S_all 1.058
_refine_ls_R_factor_all 0.0384
_refine_ls_R_factor_gt 0.0337
_refine_ls_shift/su_max 0.001
_refine_ls_shift/su_mean 0.000
_refine_ls_structure_factor_coef Fsqd
_refine_ls_weighting_details 'calc w=1/[\s^2^(Fo^2^)+(0.0412P)^2^+0.7667P] where P=(Fo^2^+2Fc^2^)/3'
_refine_ls_weighting_scheme calc
_refine_ls_wR_factor_gt 0.0825
_refine_ls_wR_factor_ref 0.0858
_reflns_number_gt 2437
_reflns_number_total 2674
_reflns_threshold_expression I>2\s(I)
_cod_data_source_file rz2432.cif
_cod_data_source_block I
_cod_depositor_comments
;
The following automatic conversions were performed:
'_symmetry_cell_setting' value 'Orthorhombic' changed to 'orthorhombic'
according to '/home/saulius/struct/CIF-dictionaries/cif_core.dic'
dictionary named 'cif_core.dic' version 2.4.1 from 2010-06-29.

Automatic conversion script
Id: cif_fix_enum 1527 2010-12-29 10:47:43Z saulius 
;
_cod_database_code 2226265
_cod_database_fobs_code 2226265

loop_
_symmetry_equiv_pos_as_xyz
'x, y, z'
'-x+1/2, -y, z+1/2'
'x+1/2, -y+1/2, -z'
'-x, y+1/2, -z+1/2'

loop_
_atom_site_type_symbol
_atom_site_label
_atom_site_fract_x
_atom_site_fract_y
_atom_site_fract_z
_atom_site_U_iso_or_equiv
_atom_site_adp_type
_atom_site_calc_flag
_atom_site_refinement_flags
_atom_site_occupancy
_atom_site_disorder_assembly
_atom_site_disorder_group
Br Br1 0.74414(9) 0.52368(3) 0.425085(18) 0.07369(16) Uani d . 1 . .
O O1 0.0651(6) 0.5167(2) 0.25271(15) 0.0779(9) Uani d . 1 . .
O O2 -0.6166(5) 0.26394(18) 0.06042(12) 0.0586(6) Uani d . 1 . .
O O3 -0.6165(5) 0.44083(18) 0.07678(11) 0.0554(5) Uani d . 1 . .
C C1 0.7744(7) 0.3802(2) 0.40661(13) 0.0493(7) Uani d . 1 . .
C C2 0.9616(7) 0.3239(3) 0.44092(16) 0.0610(9) Uani d . 1 . .
H H2 1.0660 0.3561 0.4717 0.073 Uiso calc R 1 . .
C C3 0.9903(8) 0.2201(3) 0.42877(19) 0.0679(11) Uani d . 1 . .
H H3 1.1121 0.1813 0.4520 0.081 Uiso calc R 1 . .
C C4 0.8394(8) 0.1738(3) 0.3824(2) 0.0661(10) Uani d . 1 . .
H H4 0.8595 0.1036 0.3741 0.079 Uiso calc R 1 . .
C C5 0.6594(7) 0.2304(3) 0.34812(17) 0.0576(9) Uani d . 1 . .
H H5 0.5603 0.1975 0.3166 0.069 Uiso calc R 1 . .
C C6 0.6196(6) 0.3355(3) 0.35892(14) 0.0461(7) Uani d . 1 . .
C C7 0.4282(7) 0.3947(3) 0.32148(16) 0.0533(8) Uani d . 1 . .
H H7 0.4276 0.4658 0.3280 0.064 Uiso calc R 1 . .
C C8 0.2596(7) 0.3595(2) 0.28037(14) 0.0524(7) Uani d . 1 . .
H H8 0.2561 0.2885 0.2732 0.063 Uiso calc R 1 . .
C C9 0.0717(6) 0.4246(3) 0.24404(15) 0.0461(7) Uani d . 1 . .
C C10 -0.1054(6) 0.3754(2) 0.19621(13) 0.0413(6) Uani d . 1 . .
C C11 -0.1108(7) 0.2691(3) 0.18603(16) 0.0486(7) Uani d . 1 . .
H H11 0.0015 0.2268 0.2097 0.058 Uiso calc R 1 . .
C C12 -0.2804(7) 0.2245(2) 0.14116(15) 0.0522(8) Uani d . 1 . .
H H12 -0.2842 0.1534 0.1347 0.063 Uiso calc R 1 . .
C C13 -0.4395(6) 0.2889(2) 0.10737(14) 0.0436(7) Uani d . 1 . .
C C14 -0.4375(6) 0.3942(2) 0.11713(13) 0.0398(6) Uani d . 1 . .
C C15 -0.2737(7) 0.4401(2) 0.16089(12) 0.0430(6) Uani d . 1 . .
H H15 -0.2739 0.5113 0.1670 0.052 Uiso calc R 1 . .
C C16 -0.7382(8) 0.3593(2) 0.04180(13) 0.0498(7) Uani d . 1 . .
H H16A -0.7151 0.3704 -0.0038 0.060 Uiso calc R 1 . .
H H16B -0.9267 0.3572 0.0510 0.060 Uiso calc R 1 . .

loop_
_atom_site_aniso_label
_atom_site_aniso_U_11
_atom_site_aniso_U_22
_atom_site_aniso_U_33
_atom_site_aniso_U_12
_atom_site_aniso_U_13
_atom_site_aniso_U_23
Br1 0.0729(2) 0.0700(2) 0.0781(3) 0.0085(2) -0.0259(2) -0.02381(18)
O1 0.096(2) 0.0487(15) 0.0889(19) 0.0021(15) -0.0448(17) -0.0083(14)
O2 0.0621(14) 0.0532(13) 0.0605(13) 0.0012(11) -0.0161(12) -0.0129(11)
O3 0.0580(13) 0.0492(12) 0.0589(13) 0.0062(11) -0.0187(11) -0.0013(11)
C1 0.0454(16) 0.0575(17) 0.0449(14) -0.0019(17) 0.0005(14) 0.0032(12)
C2 0.0490(18) 0.088(3) 0.0466(17) 0.0060(18) -0.0039(15) 0.0082(18)
C3 0.057(2) 0.083(3) 0.064(2) 0.0180(19) 0.0026(19) 0.027(2)
C4 0.064(2) 0.054(2) 0.081(2) 0.0069(16) 0.0111(19) 0.017(2)
C5 0.056(2) 0.056(2) 0.0608(19) -0.0020(15) 0.0003(16) 0.0071(17)
C6 0.0418(15) 0.0552(19) 0.0415(15) -0.0003(15) 0.0029(12) 0.0046(13)
C7 0.0564(19) 0.0461(18) 0.0575(18) 0.0046(15) -0.0111(16) -0.0041(15)
C8 0.0509(16) 0.0510(16) 0.0553(16) -0.003(2) -0.0075(18) -0.0004(13)
C9 0.0473(17) 0.0479(19) 0.0432(15) -0.0038(15) -0.0021(13) -0.0006(13)
C10 0.0411(15) 0.0450(16) 0.0378(13) -0.0004(13) 0.0037(12) 0.0025(13)
C11 0.0464(17) 0.0473(18) 0.0522(17) 0.0055(15) -0.0052(15) 0.0026(15)
C12 0.058(2) 0.0368(14) 0.0621(17) -0.0016(17) -0.0073(18) -0.0041(13)
C13 0.0435(16) 0.0458(17) 0.0415(14) -0.0033(13) 0.0011(13) -0.0046(13)
C14 0.0371(14) 0.0441(16) 0.0383(13) 0.0011(12) 0.0031(12) 0.0026(12)
C15 0.0463(16) 0.0397(13) 0.0429(13) -0.0003(16) -0.0004(13) -0.0022(11)
C16 0.0492(16) 0.0540(17) 0.0463(14) -0.005(2) -0.0056(16) 0.0007(12)

loop_
_atom_type_symbol
_atom_type_description
_atom_type_scat_dispersion_real
_atom_type_scat_dispersion_imag
_atom_type_scat_source
C C 0.0033 0.0016 'International Tables Vol C Tables 4.2.6.8 and 6.1.1.4'
H H 0.0000 0.0000 'International Tables Vol C Tables 4.2.6.8 and 6.1.1.4'
O O 0.0106 0.0060 'International Tables Vol C Tables 4.2.6.8 and 6.1.1.4'
Br Br -0.2901 2.4595 'International Tables Vol C Tables 4.2.6.8 and 6.1.1.4'

loop_
_geom_angle_atom_site_label_1
_geom_angle_atom_site_label_2
_geom_angle_atom_site_label_3
_geom_angle_site_symmetry_1
_geom_angle_site_symmetry_3
_geom_angle
_geom_angle_publ_flag
C13 O2 C16 . . 105.8(2) ?
C14 O3 C16 . . 105.9(2) ?
C2 C1 C6 . . 122.1(3) ?
C2 C1 Br1 . . 117.4(3) ?
C6 C1 Br1 . . 120.4(2) ?
C3 C2 C1 . . 119.2(4) ?
C3 C2 H2 . . 120.4 ?
C1 C2 H2 . . 120.4 ?
C4 C3 C2 . . 120.0(3) ?
C4 C3 H3 . . 120.0 ?
C2 C3 H3 . . 120.0 ?
C5 C4 C3 . . 120.3(4) ?
C5 C4 H4 . . 119.9 ?
C3 C4 H4 . . 119.9 ?
C4 C5 C6 . . 122.2(4) ?
C4 C5 H5 . . 118.9 ?
C6 C5 H5 . . 118.9 ?
C1 C6 C5 . . 116.2(3) ?
C1 C6 C7 . . 122.4(3) ?
C5 C6 C7 . . 121.4(3) ?
C8 C7 C6 . . 127.4(3) ?
C8 C7 H7 . . 116.3 ?
C6 C7 H7 . . 116.3 ?
C7 C8 C9 . . 124.3(3) ?
C7 C8 H8 . . 117.9 ?
C9 C8 H8 . . 117.9 ?
O1 C9 C8 . . 120.3(3) ?
O1 C9 C10 . . 120.6(3) ?
C8 C9 C10 . . 119.1(3) ?
C11 C10 C15 . . 119.9(3) ?
C11 C10 C9 . . 122.6(3) ?
C15 C10 C9 . . 117.5(3) ?
C10 C11 C12 . . 121.6(3) ?
C10 C11 H11 . . 119.2 ?
C12 C11 H11 . . 119.2 ?
C13 C12 C11 . . 117.3(3) ?
C13 C12 H12 . . 121.3 ?
C11 C12 H12 . . 121.3 ?
C12 C13 O2 . . 128.1(3) ?
C12 C13 C14 . . 121.8(3) ?
O2 C13 C14 . . 110.2(3) ?
C15 C14 O3 . . 128.0(3) ?
C15 C14 C13 . . 122.2(3) ?
O3 C14 C13 . . 109.8(3) ?
C14 C15 C10 . . 117.3(3) ?
C14 C15 H15 . . 121.4 ?
C10 C15 H15 . . 121.4 ?
O3 C16 O2 . . 108.3(2) ?
O3 C16 H16A . . 110.0 ?
O2 C16 H16A . . 110.0 ?
O3 C16 H16B . . 110.0 ?
O2 C16 H16B . . 110.0 ?
H16A C16 H16B . . 108.4 ?

loop_
_geom_bond_atom_site_label_1
_geom_bond_atom_site_label_2
_geom_bond_site_symmetry_2
_geom_bond_distance
_geom_bond_publ_flag
Br1 C1 . 1.902(3) ?
O1 C9 . 1.206(4) ?
O2 C13 . 1.365(4) ?
O2 C16 . 1.431(4) ?
O3 C14 . 1.374(4) ?
O3 C16 . 1.423(4) ?
C1 C2 . 1.391(5) ?
C1 C6 . 1.392(4) ?
C2 C3 . 1.374(6) ?
C2 H2 . 0.9300 ?
C3 C4 . 1.371(6) ?
C3 H3 . 0.9300 ?
C4 C5 . 1.368(5) ?
C4 H4 . 0.9300 ?
C5 C6 . 1.393(5) ?
C5 H5 . 0.9300 ?
C6 C7 . 1.459(4) ?
C7 C8 . 1.292(5) ?
C7 H7 . 0.9300 ?
C8 C9 . 1.478(5) ?
C8 H8 . 0.9300 ?
C9 C10 . 1.484(4) ?
C10 C11 . 1.391(4) ?
C10 C15 . 1.402(4) ?
C11 C12 . 1.394(4) ?
C11 H11 . 0.9300 ?
C12 C13 . 1.355(4) ?
C12 H12 . 0.9300 ?
C13 C14 . 1.378(4) ?
C14 C15 . 1.368(4) ?
C15 H15 . 0.9300 ?
C16 H16A . 0.9700 ?
C16 H16B . 0.9700 ?

loop_
_geom_hbond_atom_site_label_D
_geom_hbond_atom_site_label_H
_geom_hbond_atom_site_label_A
_geom_hbond_site_symmetry_A
_geom_hbond_distance_DH
_geom_hbond_distance_HA
_geom_hbond_distance_DA
_geom_hbond_angle_DHA
_geom_hbond_publ_flag
C7 H7 Br1 . 0.93 2.69 3.164(4) 113 y
C7 H7 O1 . 0.93 2.50 2.812(6) 100 y
C16 H16B Cg3 1_455 0.97 2.76 3.563(4) 141 y

loop_
_geom_torsion_atom_site_label_1
_geom_torsion_atom_site_label_2
_geom_torsion_atom_site_label_3
_geom_torsion_atom_site_label_4
_geom_torsion_site_symmetry_1
_geom_torsion_site_symmetry_2
_geom_torsion_site_symmetry_3
_geom_torsion_site_symmetry_4
_geom_torsion
_geom_torsion_publ_flag
C6 C1 C2 C3 . . . . -1.8(5) ?
Br1 C1 C2 C3 . . . . -179.7(3) ?
C1 C2 C3 C4 . . . . 1.4(5) ?
C2 C3 C4 C5 . . . . -0.2(6) ?
C3 C4 C5 C6 . . . . -0.6(6) ?
C2 C1 C6 C5 . . . . 1.0(5) ?
Br1 C1 C6 C5 . . . . 178.8(2) ?
C2 C1 C6 C7 . . . . -178.2(3) ?
Br1 C1 C6 C7 . . . . -0.4(4) ?
C4 C5 C6 C1 . . . . 0.2(5) ?
C4 C5 C6 C7 . . . . 179.4(3) ?
C1 C6 C7 C8 . . . . -173.5(4) ?
C5 C6 C7 C8 . . . . 7.4(6) ?
C6 C7 C8 C9 . . . . -179.8(3) ?
C7 C8 C9 O1 . . . . -1.5(6) ?
C7 C8 C9 C10 . . . . 177.6(3) ?
O1 C9 C10 C11 . . . . -177.9(4) ?
C8 C9 C10 C11 . . . . 3.0(4) ?
O1 C9 C10 C15 . . . . 1.5(5) ?
C8 C9 C10 C15 . . . . -177.6(3) ?
C15 C10 C11 C12 . . . . 0.1(5) ?
C9 C10 C11 C12 . . . . 179.5(3) ?
C10 C11 C12 C13 . . . . 0.4(5) ?
C11 C12 C13 O2 . . . . 178.6(3) ?
C11 C12 C13 C14 . . . . -0.7(5) ?
C16 O2 C13 C12 . . . . 178.4(3) ?
C16 O2 C13 C14 . . . . -2.3(3) ?
C16 O3 C14 C15 . . . . -179.3(3) ?
C16 O3 C14 C13 . . . . 1.5(3) ?
C12 C13 C14 C15 . . . . 0.6(5) ?
O2 C13 C14 C15 . . . . -178.8(3) ?
C12 C13 C14 O3 . . . . 180.0(3) ?
O2 C13 C14 O3 . . . . 0.5(4) ?
O3 C14 C15 C10 . . . . -179.3(3) ?
C13 C14 C15 C10 . . . . -0.1(4) ?
C11 C10 C15 C14 . . . . -0.2(4) ?
C9 C10 C15 C14 . . . . -179.7(3) ?
C14 O3 C16 O2 . . . . -2.8(3) ?
C13 O2 C16 O3 . . . . 3.1(3) ?

loop_
_cod_related_entry_id
_cod_related_entry_database
_cod_related_entry_code
1 ChemSpider 4846491
